data_7125278
loop_
_publ_author_name
'Ruch, Aaron A.'
'Kong, Fanji'
'Nesterov, Vladimir N.'
'Slaughter, LeGrande M'

_publ_section_title
;
 Tetracyclic dihydronaphthalene derivatives via gold-catalyzed aminative
 homodimerization of ortho-alkynylbenzaldehydes.
;
_journal_issue 98
_journal_name_full 'Chemical communications (Cambridge, England)'
_journal_page_first 14133
_journal_page_last 14136
_journal_paper_doi 10.1039/c6cc08132k
_journal_volume 52
_journal_year 2016
_chemical_formula_moiety 'C42 H41 F2 N O2, 0.5(C H2 Cl2)'
_chemical_formula_sum 'C42.5 H42 Cl F2 N O2'
_chemical_formula_weight 672.22
_chemical_melting_point 479.5(15)
_chemical_name_systematic
;        
5-(dicyclohexylamino)-2,9-difluoro-6a-phenyl-6a,7-dihydro-
5H-dibenzo[c,g]chromen-7-yl)(phenyl)methanone
;
_space_group_IT_number 2
_space_group_name_Hall '-P 1'
_space_group_name_H-M_alt 'P -1'
_symmetry_cell_setting triclinic
_symmetry_Int_Tables_number 2
_symmetry_space_group_name_Hall '-P 1'
_symmetry_space_group_name_H-M 'P -1'
_atom_sites_solution_hydrogens geom
_atom_sites_solution_primary direct
_atom_sites_solution_secondary difmap
_audit_creation_method SHELXL-97
_audit_update_record
;
2016-10-06 deposited with the CCDC.
2016-11-15 downloaded from the CCDC.
;
_cell_angle_alpha 64.7740(10)
_cell_angle_beta 82.4240(10)
_cell_angle_gamma 88.2690(10)
_cell_formula_units_Z 2
_cell_length_a 11.0496(7)
_cell_length_b 12.2287(8)
_cell_length_c 14.2619(10)
_cell_measurement_reflns_used 6729
_cell_measurement_temperature 200(2)
_cell_measurement_theta_max 26.98
_cell_measurement_theta_min 2.51
_cell_volume 1727.4(2)
_computing_cell_refinement 'APEX2 (Bruker-AXS, 2007)'
_computing_data_collection 'APEX2 (Bruker-AXS, 2007)'
_computing_data_reduction 'APEX2 (Bruker-AXS, 2007)'
_computing_molecular_graphics 'SHELXTL (Sheldrick, 2008)'
_computing_publication_material 'SHELXTL (Sheldrick, 2008)'
_computing_structure_refinement 'SHELXL-97 (Sheldrick, 2008)'
_computing_structure_solution 'SHELXS-97 (Sheldrick, 2008)'
_diffrn_ambient_temperature 200(2)
_diffrn_measured_fraction_theta_full 0.999
_diffrn_measured_fraction_theta_max 0.999
_diffrn_measurement_device_type 'Bruker APEX-II CCD'
_diffrn_measurement_method '\f and \w scans'
_diffrn_radiation_monochromator graphite
_diffrn_radiation_probe x-ray
_diffrn_radiation_type MoK\a
_diffrn_radiation_wavelength 0.71073
_diffrn_reflns_av_R_equivalents 0.0307
_diffrn_reflns_av_sigmaI/netI 0.0304
_diffrn_reflns_limit_h_max 14
_diffrn_reflns_limit_h_min -14
_diffrn_reflns_limit_k_max 15
_diffrn_reflns_limit_k_min -15
_diffrn_reflns_limit_l_max 18
_diffrn_reflns_limit_l_min -18
_diffrn_reflns_number 23652
_diffrn_reflns_theta_full 27.16
_diffrn_reflns_theta_max 27.16
_diffrn_reflns_theta_min 1.59
_diffrn_source 'fine-focus sealed tube'
_exptl_absorpt_coefficient_mu 0.160
_exptl_absorpt_correction_T_max 0.9806
_exptl_absorpt_correction_T_min 0.9736
_exptl_absorpt_correction_type multi-scan
_exptl_absorpt_process_details SADABS
_exptl_crystal_colour colourless
_exptl_crystal_density_diffrn 1.292
_exptl_crystal_density_method 'not measured'
_exptl_crystal_description block
_exptl_crystal_F_000 710
_exptl_crystal_recrystallization_method 'slow diff of n-hexane into dichloromethane soln'
_exptl_crystal_size_max 0.17
_exptl_crystal_size_mid 0.16
_exptl_crystal_size_min 0.12
_refine_diff_density_max 1.754
_refine_diff_density_min -1.153
_refine_diff_density_rms 0.064
_refine_ls_extinction_method none
_refine_ls_goodness_of_fit_ref 1.040
_refine_ls_hydrogen_treatment constr
_refine_ls_matrix_type full
_refine_ls_number_parameters 437
_refine_ls_number_reflns 7670
_refine_ls_number_restraints 1
_refine_ls_restrained_S_all 1.049
_refine_ls_R_factor_all 0.0926
_refine_ls_R_factor_gt 0.0723
_refine_ls_shift/su_max 0.000
_refine_ls_shift/su_mean 0.000
_refine_ls_structure_factor_coef Fsqd
_refine_ls_weighting_details 'calc w=1/[\s^2^(Fo^2^)+(0.0900P)^2^+1.9500P] where P=(Fo^2^+2Fc^2^)/3'
_refine_ls_weighting_scheme calc
_refine_ls_wR_factor_gt 0.1933
_refine_ls_wR_factor_ref 0.2113
_reflns_number_gt 5672
_reflns_number_total 7670
_reflns_threshold_expression >2sigma(I)
_cod_data_source_file c6cc08132k2.cif
_cod_data_source_block cmpd3f_aar090
_cod_depositor_comments
;
The following automatic conversions were performed:

data item '_chemical_melting_point' value '478-481' was changed to
'479.5(15)' -- the average value was taken and precision was
estimated.

Automatic conversion script
Id: cif_fix_values 6909 2019-04-08 15:41:33Z antanas 
;
_cod_original_formula_sum 'C42.50 H42 Cl F2 N O2'
_cod_database_code 7125278

loop_
_symmetry_equiv_pos_as_xyz
'x, y, z'
'-x, -y, -z'

loop_
_atom_site_label
_atom_site_type_symbol
_atom_site_fract_x
_atom_site_fract_y
_atom_site_fract_z
_atom_site_U_iso_or_equiv
_atom_site_adp_type
_atom_site_occupancy
_atom_site_symmetry_multiplicity
_atom_site_calc_flag
_atom_site_refinement_flags
O1 O 0.37605(14) 0.35212(14) 0.30623(13) 0.0300(4) Uani 1 1 d .
F1 F 0.59885(19) 0.88102(15) 0.15175(15) 0.0619(5) Uani 1 1 d .
N1 N 0.25357(18) 0.46728(19) 0.17853(16) 0.0333(4) Uani 1 1 d .
C1 C 0.3756(2) 0.4484(2) 0.20159(18) 0.0306(5) Uani 1 1 d .
H1A H 0.4230 0.4217 0.1507 0.037 Uiso 1 1 calc R
O2 O 0.30870(17) 0.33291(18) 0.52675(17) 0.0458(5) Uani 1 1 d .
C2 C 0.4367(2) 0.5634(2) 0.19166(19) 0.0325(5) Uani 1 1 d .
F2 F 0.6572(2) 0.00438(18) 0.76784(17) 0.0720(6) Uani 1 1 d .
C3 C 0.4197(2) 0.6722(3) 0.1060(2) 0.0417(6) Uani 1 1 d .
H3A H 0.3701 0.6722 0.0564 0.050 Uiso 1 1 calc R
C4 C 0.4732(3) 0.7793(3) 0.0922(2) 0.0469(7) Uani 1 1 d .
H4A H 0.4606 0.8531 0.0344 0.056 Uiso 1 1 calc R
C5 C 0.5456(3) 0.7756(2) 0.1650(2) 0.0436(6) Uani 1 1 d .
C6 C 0.5667(2) 0.6720(2) 0.2487(2) 0.0380(6) Uani 1 1 d .
H6A H 0.6178 0.6737 0.2967 0.046 Uiso 1 1 calc R
C7 C 0.5120(2) 0.5625(2) 0.26348(19) 0.0308(5) Uani 1 1 d .
C8 C 0.5328(2) 0.4483(2) 0.35234(18) 0.0288(5) Uani 1 1 d .
C9 C 0.5911(2) 0.4413(2) 0.43106(19) 0.0317(5) Uani 1 1 d .
H9A H 0.6199 0.5140 0.4304 0.038 Uiso 1 1 calc R
C10 C 0.6122(2) 0.3269(2) 0.51788(19) 0.0316(5) Uani 1 1 d .
C11 C 0.6913(2) 0.3202(3) 0.5885(2) 0.0390(6) Uani 1 1 d .
H11A H 0.7343 0.3910 0.5790 0.047 Uiso 1 1 calc R
C12 C 0.7080(3) 0.2115(3) 0.6723(2) 0.0461(7) Uani 1 1 d .
H12A H 0.7625 0.2069 0.7200 0.055 Uiso 1 1 calc R
C13 C 0.6442(3) 0.1110(3) 0.6847(2) 0.0464(7) Uani 1 1 d .
C14 C 0.5650(2) 0.1132(2) 0.6170(2) 0.0394(6) Uani 1 1 d .
H14A H 0.5219 0.0417 0.6280 0.047 Uiso 1 1 calc R
C15 C 0.5494(2) 0.2220(2) 0.53209(19) 0.0316(5) Uani 1 1 d .
C16 C 0.4584(2) 0.2301(2) 0.45929(18) 0.0297(5) Uani 1 1 d .
H16A H 0.4582 0.1521 0.4524 0.036 Uiso 1 1 calc R
C17 C 0.48988(19) 0.3337(2) 0.34869(18) 0.0278(5) Uani 1 1 d .
C18 C 0.3311(2) 0.2439(2) 0.51077(19) 0.0317(5) Uani 1 1 d .
C19 C 0.2376(2) 0.1440(2) 0.5460(2) 0.0356(5) Uani 1 1 d .
C20 C 0.2473(3) 0.0503(3) 0.5154(3) 0.0508(7) Uani 1 1 d .
H20A H 0.3167 0.0472 0.4697 0.061 Uiso 1 1 calc R
C21 C 0.1561(3) -0.0387(3) 0.5513(3) 0.0698(10) Uani 1 1 d .
H21A H 0.1631 -0.1026 0.5300 0.084 Uiso 1 1 calc R
C22 C 0.0563(3) -0.0351(3) 0.6173(3) 0.0726(11) Uani 1 1 d .
H22A H -0.0056 -0.0968 0.6421 0.087 Uiso 1 1 calc R
C23 C 0.0453(3) 0.0564(4) 0.6476(3) 0.0732(11) Uani 1 1 d .
H23A H -0.0247 0.0588 0.6931 0.088 Uiso 1 1 calc R
C24 C 0.1356(3) 0.1462(3) 0.6127(3) 0.0553(8) Uani 1 1 d .
H24A H 0.1274 0.2096 0.6347 0.066 Uiso 1 1 calc R
C25 C 0.5857(2) 0.2895(2) 0.28530(18) 0.0293(5) Uani 1 1 d .
C26 C 0.7087(2) 0.3203(2) 0.2694(2) 0.0376(6) Uani 1 1 d .
H26A H 0.7359 0.3728 0.2963 0.045 Uiso 1 1 calc R
C27 C 0.7925(3) 0.2748(3) 0.2145(3) 0.0507(7) Uani 1 1 d .
H27A H 0.8766 0.2969 0.2038 0.061 Uiso 1 1 calc R
C28 C 0.7547(3) 0.1981(3) 0.1755(2) 0.0511(7) Uani 1 1 d .
H28A H 0.8124 0.1677 0.1377 0.061 Uiso 1 1 calc R
C29 C 0.6329(3) 0.1657(3) 0.1914(2) 0.0443(6) Uani 1 1 d .
H29A H 0.6065 0.1121 0.1652 0.053 Uiso 1 1 calc R
C30 C 0.5489(2) 0.2113(2) 0.2459(2) 0.0368(5) Uani 1 1 d .
H30A H 0.4649 0.1888 0.2564 0.044 Uiso 1 1 calc R
C31 C 0.2063(2) 0.4040(2) 0.12326(19) 0.0347(5) Uani 1 1 d .
H31A H 0.1180 0.4237 0.1203 0.042 Uiso 1 1 calc R
C32 C 0.2113(2) 0.2664(2) 0.1735(2) 0.0402(6) Uani 1 1 d .
H32A H 0.1735 0.2345 0.2474 0.048 Uiso 1 1 calc R
H32B H 0.2975 0.2420 0.1724 0.048 Uiso 1 1 calc R
C33 C 0.1440(3) 0.2127(3) 0.1154(2) 0.0459(7) Uani 1 1 d .
H33A H 0.1502 0.1236 0.1480 0.055 Uiso 1 1 calc R
H33B H 0.0564 0.2321 0.1210 0.055 Uiso 1 1 calc R
C34 C 0.1975(3) 0.2626(3) 0.0009(3) 0.0600(9) Uani 1 1 d .
H34A H 0.2812 0.2328 -0.0049 0.072 Uiso 1 1 calc R
H34B H 0.1475 0.2326 -0.0364 0.072 Uiso 1 1 calc R
C35 C 0.2019(4) 0.3993(4) -0.0505(3) 0.0684(10) Uani 1 1 d .
H35A H 0.1175 0.4290 -0.0548 0.082 Uiso 1 1 calc R
H35B H 0.2447 0.4280 -0.1226 0.082 Uiso 1 1 calc R
C36 C 0.2671(3) 0.4518(3) 0.0097(2) 0.0540(8) Uani 1 1 d .
H36A H 0.2641 0.5412 -0.0241 0.065 Uiso 1 1 calc R
H36B H 0.3539 0.4293 0.0081 0.065 Uiso 1 1 calc R
C37 C 0.1668(2) 0.4972(2) 0.2509(2) 0.0351(5) Uani 1 1 d .
H37A H 0.2166 0.5219 0.2927 0.042 Uiso 1 1 calc R
C38 C 0.0827(2) 0.3919(3) 0.3293(2) 0.0401(6) Uani 1 1 d .
H38A H 0.0335 0.3626 0.2910 0.048 Uiso 1 1 calc R
H38B H 0.1328 0.3245 0.3709 0.048 Uiso 1 1 calc R
C39 C -0.0026(3) 0.4302(3) 0.4028(3) 0.0534(8) Uani 1 1 d .
H39A H -0.0584 0.3614 0.4501 0.064 Uiso 1 1 calc R
H39B H 0.0464 0.4515 0.4463 0.064 Uiso 1 1 calc R
C40 C -0.0773(2) 0.5377(3) 0.3426(3) 0.0539(8) Uani 1 1 d .
H40A H -0.1327 0.5140 0.3048 0.065 Uiso 1 1 calc R
H40B H -0.1280 0.5629 0.3922 0.065 Uiso 1 1 calc R
C41 C 0.0050(3) 0.6425(3) 0.2653(3) 0.0543(8) Uani 1 1 d .
H41A H 0.0530 0.6725 0.3039 0.065 Uiso 1 1 calc R
H41B H -0.0459 0.7093 0.2238 0.065 Uiso 1 1 calc R
C42 C 0.0925(3) 0.6066(3) 0.1911(2) 0.0462(7) Uani 1 1 d .
H42A H 0.0450 0.5874 0.1456 0.055 Uiso 1 1 calc R
H42B H 0.1489 0.6757 0.1459 0.055 Uiso 1 1 calc R
Cl1 Cl 0.8739(5) 0.0565(2) 0.9684(3) 0.322(3) Uani 1 1 d D
C1A C 0.9456(9) -0.0155(10) 1.0753(7) 0.094(3) Uiso 0.50 1 d PD
H1AA H 0.8996 -0.0912 1.1235 0.113 Uiso 0.50 1 calc PR
H1AB H 0.9481 0.0365 1.1126 0.113 Uiso 0.50 1 calc PR

loop_
_atom_site_aniso_label
_atom_site_aniso_U_11
_atom_site_aniso_U_22
_atom_site_aniso_U_33
_atom_site_aniso_U_23
_atom_site_aniso_U_13
_atom_site_aniso_U_12
O1 0.0235(8) 0.0327(8) 0.0347(9) -0.0154(7) -0.0023(6) -0.0017(6)
F1 0.0783(13) 0.0343(9) 0.0683(12) -0.0195(8) 0.0030(10) -0.0178(8)
N1 0.0267(10) 0.0425(11) 0.0377(11) -0.0241(9) -0.0033(8) 0.0023(8)
C1 0.0248(11) 0.0361(12) 0.0323(12) -0.0167(10) -0.0006(9) 0.0008(9)
O2 0.0363(10) 0.0489(11) 0.0635(13) -0.0388(10) 0.0094(9) -0.0053(8)
C2 0.0271(11) 0.0344(12) 0.0354(12) -0.0164(10) 0.0037(9) -0.0017(9)
F2 0.0882(15) 0.0534(11) 0.0672(13) -0.0111(10) -0.0397(11) 0.0107(10)
C3 0.0363(13) 0.0434(15) 0.0402(14) -0.0139(12) -0.0007(11) -0.0009(11)
C4 0.0472(16) 0.0356(14) 0.0463(16) -0.0087(12) 0.0025(12) -0.0011(12)
C5 0.0466(15) 0.0301(13) 0.0499(16) -0.0170(12) 0.0099(12) -0.0085(11)
C6 0.0358(13) 0.0370(13) 0.0438(14) -0.0221(11) 0.0052(11) -0.0048(10)
C7 0.0260(11) 0.0319(12) 0.0356(12) -0.0178(10) 0.0057(9) -0.0019(9)
C8 0.0231(10) 0.0308(11) 0.0359(12) -0.0192(10) 0.0036(9) -0.0019(8)
C9 0.0253(11) 0.0345(12) 0.0406(13) -0.0228(11) 0.0032(9) -0.0051(9)
C10 0.0256(11) 0.0391(13) 0.0349(12) -0.0215(10) 0.0011(9) -0.0007(9)
C11 0.0308(12) 0.0511(15) 0.0413(14) -0.0262(12) -0.0016(10) -0.0036(11)
C12 0.0359(14) 0.0618(18) 0.0466(16) -0.0270(14) -0.0127(12) 0.0060(12)
C13 0.0480(16) 0.0453(15) 0.0449(15) -0.0170(13) -0.0133(12) 0.0107(12)
C14 0.0406(14) 0.0352(13) 0.0436(14) -0.0178(11) -0.0065(11) 0.0041(11)
C15 0.0275(11) 0.0354(12) 0.0351(12) -0.0197(10) 0.0011(9) 0.0019(9)
C16 0.0282(11) 0.0293(11) 0.0343(12) -0.0174(10) 0.0015(9) -0.0024(9)
C17 0.0224(10) 0.0310(11) 0.0330(11) -0.0171(10) -0.0006(8) -0.0014(8)
C18 0.0298(11) 0.0356(12) 0.0325(12) -0.0181(10) 0.0004(9) -0.0023(9)
C19 0.0302(12) 0.0344(12) 0.0363(13) -0.0099(10) -0.0013(10) -0.0040(10)
C20 0.0439(16) 0.0459(16) 0.0655(19) -0.0282(15) 0.0017(14) -0.0103(12)
C21 0.064(2) 0.0485(19) 0.096(3) -0.0307(19) -0.005(2) -0.0188(16)
C22 0.0480(19) 0.0499(19) 0.093(3) -0.0052(19) -0.0024(18) -0.0226(15)
C23 0.0420(17) 0.068(2) 0.082(3) -0.012(2) 0.0209(17) -0.0117(16)
C24 0.0427(16) 0.0512(17) 0.0601(19) -0.0176(15) 0.0137(14) -0.0058(13)
C25 0.0291(11) 0.0301(11) 0.0299(11) -0.0148(9) -0.0008(9) 0.0012(9)
C26 0.0293(12) 0.0439(14) 0.0452(14) -0.0260(12) 0.0021(10) -0.0025(10)
C27 0.0310(13) 0.0667(19) 0.0631(19) -0.0392(16) 0.0053(12) 0.0027(13)
C28 0.0464(16) 0.0625(19) 0.0541(17) -0.0377(16) 0.0038(13) 0.0124(14)
C29 0.0515(16) 0.0461(15) 0.0471(15) -0.0316(13) -0.0067(12) 0.0085(12)
C30 0.0359(13) 0.0384(13) 0.0429(14) -0.0240(11) -0.0046(10) 0.0022(10)
C31 0.0299(12) 0.0444(14) 0.0351(13) -0.0225(11) -0.0022(10) -0.0012(10)
C32 0.0395(14) 0.0433(14) 0.0420(14) -0.0232(12) 0.0001(11) -0.0050(11)
C33 0.0391(14) 0.0531(17) 0.0547(17) -0.0334(14) 0.0012(12) -0.0068(12)
C34 0.0591(19) 0.082(2) 0.0584(19) -0.0516(19) 0.0075(15) -0.0139(17)
C35 0.092(3) 0.081(3) 0.0383(16) -0.0311(17) -0.0050(17) -0.022(2)
C36 0.071(2) 0.0588(18) 0.0333(14) -0.0218(13) 0.0007(13) -0.0176(15)
C37 0.0261(11) 0.0460(14) 0.0423(14) -0.0281(12) -0.0030(10) 0.0026(10)
C38 0.0321(13) 0.0513(16) 0.0419(14) -0.0268(12) 0.0023(11) 0.0014(11)
C39 0.0394(15) 0.074(2) 0.0546(18) -0.0390(17) 0.0107(13) -0.0019(14)
C40 0.0279(13) 0.076(2) 0.078(2) -0.0550(19) 0.0024(13) 0.0010(13)
C41 0.0354(14) 0.0579(18) 0.086(2) -0.0471(18) -0.0072(15) 0.0106(13)
C42 0.0360(14) 0.0485(16) 0.0584(17) -0.0278(14) -0.0042(12) 0.0075(12)
Cl1 0.615(8) 0.0980(15) 0.225(3) -0.0787(19) 0.087(4) -0.023(3)

loop_
_atom_type_symbol
_atom_type_description
_atom_type_scat_dispersion_real
_atom_type_scat_dispersion_imag
_atom_type_scat_source
C C 0.0033 0.0016 'International Tables Vol C Tables 4.2.6.8 and 6.1.1.4'
H H 0.0000 0.0000 'International Tables Vol C Tables 4.2.6.8 and 6.1.1.4'
N N 0.0061 0.0033 'International Tables Vol C Tables 4.2.6.8 and 6.1.1.4'
O O 0.0106 0.0060 'International Tables Vol C Tables 4.2.6.8 and 6.1.1.4'
F F 0.0171 0.0103 'International Tables Vol C Tables 4.2.6.8 and 6.1.1.4'
Cl Cl 0.1484 0.1585 'International Tables Vol C Tables 4.2.6.8 and 6.1.1.4'

loop_
_geom_angle_atom_site_label_1
_geom_angle_atom_site_label_2
_geom_angle_atom_site_label_3
_geom_angle
_geom_angle_site_symmetry_1
_geom_angle_site_symmetry_3
C17 O1 C1 116.44(16) . .
C1 N1 C31 118.93(19) . .
C1 N1 C37 116.36(19) . .
C31 N1 C37 118.12(19) . .
N1 C1 O1 109.10(18) . .
N1 C1 C2 112.0(2) . .
O1 C1 C2 110.86(19) . .
N1 C1 H1A 108.3 . .
O1 C1 H1A 108.3 . .
C2 C1 H1A 108.3 . .
C7 C2 C3 119.5(2) . .
C7 C2 C1 122.0(2) . .
C3 C2 C1 118.5(2) . .
C4 C3 C2 121.4(3) . .
C4 C3 H3A 119.3 . .
C2 C3 H3A 119.3 . .
C5 C4 C3 117.8(3) . .
C5 C4 H4A 121.1 . .
C3 C4 H4A 121.1 . .
C6 C5 F1 118.7(3) . .
C6 C5 C4 123.2(2) . .
F1 C5 C4 118.1(3) . .
C5 C6 C7 119.3(3) . .
C5 C6 H6A 120.3 . .
C7 C6 H6A 120.3 . .
C2 C7 C6 118.9(2) . .
C2 C7 C8 119.9(2) . .
C6 C7 C8 121.2(2) . .
C9 C8 C7 123.7(2) . .
C9 C8 C17 120.0(2) . .
C7 C8 C17 116.2(2) . .
C8 C9 C10 122.9(2) . .
C8 C9 H9A 118.6 . .
C10 C9 H9A 118.6 . .
C11 C10 C15 119.3(2) . .
C11 C10 C9 121.4(2) . .
C15 C10 C9 119.3(2) . .
C12 C11 C10 120.8(2) . .
C12 C11 H11A 119.6 . .
C10 C11 H11A 119.6 . .
C13 C12 C11 118.5(3) . .
C13 C12 H12A 120.8 . .
C11 C12 H12A 120.8 . .
F2 C13 C12 119.3(3) . .
F2 C13 C14 117.9(3) . .
C12 C13 C14 122.8(3) . .
C13 C14 C15 118.7(3) . .
C13 C14 H14A 120.6 . .
C15 C14 H14A 120.6 . .
C14 C15 C10 119.9(2) . .
C14 C15 C16 120.5(2) . .
C10 C15 C16 119.5(2) . .
C15 C16 C18 107.84(18) . .
C15 C16 C17 112.95(18) . .
C18 C16 C17 111.63(19) . .
C15 C16 H16A 108.1 . .
C18 C16 H16A 108.1 . .
C17 C16 H16A 108.1 . .
O1 C17 C8 110.58(18) . .
O1 C17 C25 110.11(18) . .
C8 C17 C25 111.84(18) . .
O1 C17 C16 103.32(17) . .
C8 C17 C16 112.05(19) . .
C25 C17 C16 108.60(18) . .
O2 C18 C19 120.4(2) . .
O2 C18 C16 120.3(2) . .
C19 C18 C16 119.3(2) . .
C24 C19 C20 118.6(3) . .
C24 C19 C18 117.6(2) . .
C20 C19 C18 123.8(2) . .
C21 C20 C19 120.2(3) . .
C21 C20 H20A 119.9 . .
C19 C20 H20A 119.9 . .
C22 C21 C20 120.3(3) . .
C22 C21 H21A 119.8 . .
C20 C21 H21A 119.8 . .
C23 C22 C21 120.2(3) . .
C23 C22 H22A 119.9 . .
C21 C22 H22A 119.9 . .
C22 C23 C24 120.4(3) . .
C22 C23 H23A 119.8 . .
C24 C23 H23A 119.8 . .
C19 C24 C23 120.3(3) . .
C19 C24 H24A 119.9 . .
C23 C24 H24A 119.9 . .
C26 C25 C30 118.4(2) . .
C26 C25 C17 122.5(2) . .
C30 C25 C17 119.1(2) . .
C25 C26 C27 120.4(2) . .
C25 C26 H26A 119.8 . .
C27 C26 H26A 119.8 . .
C28 C27 C26 120.6(3) . .
C28 C27 H27A 119.7 . .
C26 C27 H27A 119.7 . .
C27 C28 C29 119.8(2) . .
C27 C28 H28A 120.1 . .
C29 C28 H28A 120.1 . .
C28 C29 C30 119.8(3) . .
C28 C29 H29A 120.1 . .
C30 C29 H29A 120.1 . .
C29 C30 C25 121.0(2) . .
C29 C30 H30A 119.5 . .
C25 C30 H30A 119.5 . .
N1 C31 C32 116.8(2) . .
N1 C31 C36 111.7(2) . .
C32 C31 C36 108.7(2) . .
N1 C31 H31A 106.3 . .
C32 C31 H31A 106.3 . .
C36 C31 H31A 106.3 . .
C31 C32 C33 110.7(2) . .
C31 C32 H32A 109.5 . .
C33 C32 H32A 109.5 . .
C31 C32 H32B 109.5 . .
C33 C32 H32B 109.5 . .
H32A C32 H32B 108.1 . .
C34 C33 C32 110.9(2) . .
C34 C33 H33A 109.5 . .
C32 C33 H33A 109.5 . .
C34 C33 H33B 109.5 . .
C32 C33 H33B 109.5 . .
H33A C33 H33B 108.1 . .
C35 C34 C33 111.8(3) . .
C35 C34 H34A 109.2 . .
C33 C34 H34A 109.2 . .
C35 C34 H34B 109.2 . .
C33 C34 H34B 109.2 . .
H34A C34 H34B 107.9 . .
C34 C35 C36 112.0(3) . .
C34 C35 H35A 109.2 . .
C36 C35 H35A 109.2 . .
C34 C35 H35B 109.2 . .
C36 C35 H35B 109.2 . .
H35A C35 H35B 107.9 . .
C35 C36 C31 110.3(3) . .
C35 C36 H36A 109.6 . .
C31 C36 H36A 109.6 . .
C35 C36 H36B 109.6 . .
C31 C36 H36B 109.6 . .
H36A C36 H36B 108.1 . .
N1 C37 C42 110.9(2) . .
N1 C37 C38 114.8(2) . .
C42 C37 C38 110.8(2) . .
N1 C37 H37A 106.6 . .
C42 C37 H37A 106.6 . .
C38 C37 H37A 106.6 . .
C39 C38 C37 111.3(2) . .
C39 C38 H38A 109.4 . .
C37 C38 H38A 109.4 . .
C39 C38 H38B 109.4 . .
C37 C38 H38B 109.4 . .
H38A C38 H38B 108.0 . .
C40 C39 C38 111.6(3) . .
C40 C39 H39A 109.3 . .
C38 C39 H39A 109.3 . .
C40 C39 H39B 109.3 . .
C38 C39 H39B 109.3 . .
H39A C39 H39B 108.0 . .
C41 C40 C39 110.8(2) . .
C41 C40 H40A 109.5 . .
C39 C40 H40A 109.5 . .
C41 C40 H40B 109.5 . .
C39 C40 H40B 109.5 . .
H40A C40 H40B 108.1 . .
C40 C41 C42 112.0(2) . .
C40 C41 H41A 109.2 . .
C42 C41 H41A 109.2 . .
C40 C41 H41B 109.2 . .
C42 C41 H41B 109.2 . .
H41A C41 H41B 107.9 . .
C37 C42 C41 111.8(3) . .
C37 C42 H42A 109.3 . .
C41 C42 H42A 109.3 . .
C37 C42 H42B 109.3 . .
C41 C42 H42B 109.3 . .
H42A C42 H42B 107.9 . .
C1A Cl1 C1A 69.6(6) . 2_757
Cl1 C1A Cl1 110.4(6) . 2_757
Cl1 C1A H1AA 109.6 . .
Cl1 C1A H1AA 109.6 2_757 .
Cl1 C1A H1AB 109.6 . .
Cl1 C1A H1AB 109.6 2_757 .
H1AA C1A H1AB 108.1 . .

loop_
_geom_bond_atom_site_label_1
_geom_bond_atom_site_label_2
_geom_bond_distance
_geom_bond_site_symmetry_2
O1 C17 1.438(3) .
O1 C1 1.455(3) .
F1 C5 1.361(3) .
N1 C1 1.419(3) .
N1 C31 1.465(3) .
N1 C37 1.469(3) .
C1 C2 1.522(3) .
C1 H1A 1.0000 .
O2 C18 1.215(3) .
C2 C7 1.398(3) .
C2 C3 1.399(4) .
F2 C13 1.357(3) .
C3 C4 1.379(4) .
C3 H3A 0.9500 .
C4 C5 1.376(4) .
C4 H4A 0.9500 .
C5 C6 1.360(4) .
C6 C7 1.407(3) .
C6 H6A 0.9500 .
C7 C8 1.469(3) .
C8 C9 1.337(3) .
C8 C17 1.517(3) .
C9 C10 1.458(4) .
C9 H9A 0.9500 .
C10 C11 1.393(3) .
C10 C15 1.401(3) .
C11 C12 1.385(4) .
C11 H11A 0.9500 .
C12 C13 1.369(4) .
C12 H12A 0.9500 .
C13 C14 1.378(4) .
C14 C15 1.390(4) .
C14 H14A 0.9500 .
C15 C16 1.510(3) .
C16 C18 1.538(3) .
C16 C17 1.547(3) .
C16 H16A 1.0000 .
C17 C25 1.536(3) .
C18 C19 1.493(3) .
C19 C24 1.384(4) .
C19 C20 1.386(4) .
C20 C21 1.385(4) .
C20 H20A 0.9500 .
C21 C22 1.364(6) .
C21 H21A 0.9500 .
C22 C23 1.358(6) .
C22 H22A 0.9500 .
C23 C24 1.385(5) .
C23 H23A 0.9500 .
C24 H24A 0.9500 .
C25 C26 1.385(3) .
C25 C30 1.392(3) .
C26 C27 1.389(4) .
C26 H26A 0.9500 .
C27 C28 1.375(4) .
C27 H27A 0.9500 .
C28 C29 1.377(4) .
C28 H28A 0.9500 .
C29 C30 1.387(4) .
C29 H29A 0.9500 .
C30 H30A 0.9500 .
C31 C32 1.524(4) .
C31 C36 1.532(4) .
C31 H31A 1.0000 .
C32 C33 1.526(4) .
C32 H32A 0.9900 .
C32 H32B 0.9900 .
C33 C34 1.519(4) .
C33 H33A 0.9900 .
C33 H33B 0.9900 .
C34 C35 1.511(5) .
C34 H34A 0.9900 .
C34 H34B 0.9900 .
C35 C36 1.526(4) .
C35 H35A 0.9900 .
C35 H35B 0.9900 .
C36 H36A 0.9900 .
C36 H36B 0.9900 .
C37 C42 1.528(4) .
C37 C38 1.531(4) .
C37 H37A 1.0000 .
C38 C39 1.528(4) .
C38 H38A 0.9900 .
C38 H38B 0.9900 .
C39 C40 1.519(5) .
C39 H39A 0.9900 .
C39 H39B 0.9900 .
C40 C41 1.512(5) .
C40 H40A 0.9900 .
C40 H40B 0.9900 .
C41 C42 1.532(4) .
C41 H41A 0.9900 .
C41 H41B 0.9900 .
C42 H42A 0.9900 .
C42 H42B 0.9900 .
Cl1 C1A 1.691(5) .
Cl1 C1A 2.121(11) 2_757
C1A Cl1 2.121(11) 2_757
C1A H1AA 0.9900 .
C1A H1AB 0.9900 .
